data_7023845
loop_
_publ_author_name
'Hameury, Sophie'
'Kayser, Laure'
'Pattacini, Roberto'
'Rogez, Guillaume'
'Wernsdorfer, Wolfgang'
'Braunstein, Pierre'

_publ_section_title
;
 Synthesis of cubane-type Ni(II) complexes from pyridyl-alcohol ligands;
 their single-molecule magnet behaviour.
;
_journal_issue 14
_journal_name_full 'Dalton transactions (Cambridge, England : 2003)'
_journal_page_first 5013
_journal_page_last 5024
_journal_paper_doi 10.1039/c3dt32869d
_journal_volume 42
_journal_year 2013
_chemical_formula_moiety 'C28 H36 Cl2 N4 Ni2 O4, 2(C H2 Cl2), 2(Cl) '
_chemical_formula_sum 'C30 H40 Cl8 N4 Ni2 O4'
_chemical_formula_weight 921.68
_space_group_IT_number 2
_symmetry_cell_setting triclinic
_symmetry_Int_Tables_number 2
_symmetry_space_group_name_Hall '-P 1'
_symmetry_space_group_name_H-M 'P -1'
_atom_sites_solution_hydrogens geom
_atom_sites_solution_primary direct
_atom_sites_solution_secondary difmap
_audit_creation_method SHELXL-97
_cell_angle_alpha 91.769(8)
_cell_angle_beta 116.368(6)
_cell_angle_gamma 99.801(8)
_cell_formula_units_Z 1
_cell_length_a 10.3633(16)
_cell_length_b 10.4885(8)
_cell_length_c 10.5196(15)
_cell_measurement_reflns_used 2290
_cell_measurement_temperature 173(2)
_cell_measurement_theta_max 27.103
_cell_measurement_theta_min 0.998
_cell_volume 1002.1(2)
_computing_cell_refinement 'HKL Scalepack (Otwinowski & Minor 1997)'
_computing_data_reduction 'HKL Denzo and Scalepack (Otwinowski & Minor 1997)'
_computing_molecular_graphics ORTEP-3
_computing_publication_material PLATON
_computing_structure_refinement 'SHELXL-97 (Sheldrick, 1997)'
_computing_structure_solution 'SHELXS-97 (Sheldrick, 1997)'
_diffrn_ambient_temperature 173(2)
_diffrn_detector_area_resol_mean 9
_diffrn_measured_fraction_theta_full 0.996
_diffrn_measured_fraction_theta_max 0.996
_diffrn_measurement_device_type KappaCCD
_diffrn_measurement_method CCD
_diffrn_radiation_monochromator graphite
_diffrn_radiation_probe x-ray
_diffrn_radiation_type MoK\a
_diffrn_radiation_wavelength 0.71073
_diffrn_reflns_av_R_equivalents 0.0000
_diffrn_reflns_av_sigmaI/netI 0.0776
_diffrn_reflns_limit_h_max 11
_diffrn_reflns_limit_h_min -12
_diffrn_reflns_limit_k_max 12
_diffrn_reflns_limit_k_min 0
_diffrn_reflns_limit_l_max 12
_diffrn_reflns_limit_l_min -12
_diffrn_reflns_number 3562
_diffrn_reflns_theta_full 25.10
_diffrn_reflns_theta_max 25.10
_diffrn_reflns_theta_min 2.67
_diffrn_source 'fine-focus sealed tube'
_exptl_absorpt_coefficient_mu 1.511
_exptl_absorpt_correction_type none
_exptl_crystal_colour green
_exptl_crystal_density_diffrn 1.527
_exptl_crystal_density_method 'not measured'
_exptl_crystal_description prism
_exptl_crystal_F_000 472
_exptl_crystal_size_max 0.2
_exptl_crystal_size_mid 0.15
_exptl_crystal_size_min 0.15
_refine_diff_density_max 0.774
_refine_diff_density_min -0.740
_refine_diff_density_rms 0.150
_refine_ls_extinction_method none
_refine_ls_goodness_of_fit_ref 1.254
_refine_ls_hydrogen_treatment mixed
_refine_ls_matrix_type full
_refine_ls_number_parameters 223
_refine_ls_number_reflns 3562
_refine_ls_number_restraints 7
_refine_ls_restrained_S_all 1.254
_refine_ls_R_factor_all 0.1334
_refine_ls_R_factor_gt 0.1108
_refine_ls_shift/su_max 0.005
_refine_ls_shift/su_mean 0.000
_refine_ls_structure_factor_coef Fsqd
_refine_ls_weighting_details 'calc w=1/[\s^2^(Fo^2^)+(0.0000P)^2^+14.4473P] where P=(Fo^2^+2Fc^2^)/3'
_refine_ls_weighting_scheme calc
_refine_ls_wR_factor_gt 0.1919
_refine_ls_wR_factor_ref 0.2001
_reflns_number_gt 2965
_reflns_number_total 3562
_reflns_threshold_expression >2sigma(I)
_cod_data_source_file c3dt32869d.txt
_cod_data_source_block compound2
_cod_database_code 7023845

loop_
_symmetry_equiv_pos_as_xyz
'x, y, z'
'-x, -y, -z'

loop_
_atom_site_label
_atom_site_type_symbol
_atom_site_fract_x
_atom_site_fract_y
_atom_site_fract_z
_atom_site_U_iso_or_equiv
_atom_site_adp_type
_atom_site_occupancy
_atom_site_symmetry_multiplicity
_atom_site_calc_flag
_atom_site_refinement_flags
Ni1 Ni 0.99229(13) 0.37782(10) 0.37246(12) 0.0147(3) Uani 1 1 d .
Cl1 Cl 0.9669(2) 0.6037(2) 0.3802(2) 0.0188(5) Uani 1 1 d .
Cl2 Cl 0.6214(3) 0.2582(2) 0.5007(2) 0.0252(5) Uani 1 1 d .
Cl3 Cl 0.5204(4) 0.0522(3) 0.8422(4) 0.0597(9) Uani 1 1 d .
Cl4 Cl 0.7826(5) -0.0485(5) 0.8937(4) 0.0879(14) Uani 1 1 d .
O1 O 1.2097(7) 0.4553(6) 0.4251(7) 0.0257(15) Uani 1 1 d .
O2 O 0.7730(7) 0.3033(6) 0.3141(7) 0.0243(15) Uani 1 1 d D
N1 N 1.0449(9) 0.1950(7) 0.3845(8) 0.0226(18) Uani 1 1 d .
N2 N 0.9323(9) 0.3595(7) 0.1552(8) 0.0224(18) Uani 1 1 d U
C1 C 1.3325(10) 0.3938(9) 0.4905(11) 0.029(2) Uani 1 1 d .
H1A H 1.4187 0.4583 0.5610 0.035 Uiso 1 1 calc R
H1B H 1.3579 0.3616 0.4168 0.035 Uiso 1 1 calc R
C2 C 1.2986(11) 0.2816(9) 0.5644(10) 0.027(2) Uani 1 1 d .
H2A H 1.3898 0.2486 0.6180 0.032 Uiso 1 1 calc R
H2B H 1.2696 0.3147 0.6350 0.032 Uiso 1 1 calc R
C3 C 1.1795(10) 0.1692(9) 0.4678(10) 0.022(2) Uani 1 1 d .
C4 C 1.2075(12) 0.0437(9) 0.4667(11) 0.030(2) Uani 1 1 d .
H4 H 1.3028 0.0282 0.5253 0.036 Uiso 1 1 calc R
C5 C 1.0940(13) -0.0576(9) 0.3789(11) 0.034(3) Uani 1 1 d .
H5 H 1.1111 -0.1437 0.3772 0.040 Uiso 1 1 calc R
C6 C 0.9580(13) -0.0344(9) 0.2949(11) 0.032(3) Uani 1 1 d .
H6 H 0.8788 -0.1035 0.2356 0.039 Uiso 1 1 calc R
C7 C 0.9384(11) 0.0912(8) 0.2982(11) 0.026(2) Uani 1 1 d .
H7 H 0.8443 0.1073 0.2363 0.031 Uiso 1 1 calc R
C8 C 0.6476(11) 0.3033(11) 0.1784(11) 0.036(3) Uani 1 1 d .
H8A H 0.5663 0.3252 0.1944 0.044 Uiso 1 1 calc R
H8B H 0.6132 0.2153 0.1241 0.044 Uiso 1 1 calc R
C9 C 0.6885(11) 0.4018(10) 0.0930(10) 0.033(2) Uani 1 1 d .
H9A H 0.5983 0.4071 0.0055 0.040 Uiso 1 1 calc R
H9B H 0.7265 0.4886 0.1504 0.040 Uiso 1 1 calc R
C10 C 0.8006(11) 0.3719(9) 0.0507(10) 0.025(2) Uani 1 1 d .
C11 C 0.7710(13) 0.3579(9) -0.0933(11) 0.034(3) Uani 1 1 d .
H11 H 0.6778 0.3672 -0.1652 0.040 Uiso 1 1 calc R
C12 C 0.8749(14) 0.3310(9) -0.1319(11) 0.038(3) Uani 1 1 d .
H12 H 0.8549 0.3217 -0.2294 0.046 Uiso 1 1 calc R
C13 C 1.0090(13) 0.3178(9) -0.0251(11) 0.033(3) Uani 1 1 d .
H13 H 1.0837 0.2987 -0.0472 0.040 Uiso 1 1 calc R
C14 C 1.0322(12) 0.3329(9) 0.1144(11) 0.028(2) Uani 1 1 d .
H14 H 1.1251 0.3240 0.1872 0.033 Uiso 1 1 calc R
C15 C 0.6289(13) 0.0054(11) 0.7653(11) 0.044(3) Uani 1 1 d .
H15A H 0.5682 -0.0654 0.6860 0.053 Uiso 1 1 calc R
H15B H 0.6631 0.0805 0.7254 0.053 Uiso 1 1 calc R
H1O H 1.250(13) 0.537(12) 0.443(13) 0.053 Uiso 1 1 d .
H2O H 0.732(12) 0.273(10) 0.370(10) 0.053 Uiso 1 1 d D

loop_
_atom_site_aniso_label
_atom_site_aniso_U_11
_atom_site_aniso_U_22
_atom_site_aniso_U_33
_atom_site_aniso_U_23
_atom_site_aniso_U_13
_atom_site_aniso_U_12
Ni1 0.0186(6) 0.0145(6) 0.0154(6) 0.0004(4) 0.0120(5) 0.0024(4)
Cl1 0.0255(13) 0.0183(11) 0.0168(11) 0.0026(8) 0.0129(10) 0.0056(9)
Cl2 0.0234(13) 0.0255(12) 0.0296(13) 0.0007(10) 0.0159(11) 0.0017(9)
Cl3 0.084(3) 0.0497(19) 0.051(2) -0.0011(15) 0.0426(19) -0.0044(17)
Cl4 0.081(3) 0.110(3) 0.060(2) 0.035(2) 0.015(2) 0.031(3)
O1 0.021(4) 0.026(4) 0.033(4) -0.003(3) 0.015(3) 0.003(3)
O2 0.021(4) 0.035(4) 0.020(4) 0.003(3) 0.014(3) 0.001(3)
N1 0.035(5) 0.010(4) 0.027(4) -0.003(3) 0.020(4) -0.001(3)
N2 0.029(4) 0.026(3) 0.016(3) 0.002(3) 0.017(3) -0.001(3)
C1 0.019(5) 0.025(5) 0.045(7) 0.005(4) 0.015(5) 0.007(4)
C2 0.027(6) 0.022(5) 0.030(6) 0.004(4) 0.010(5) 0.009(4)
C3 0.028(6) 0.024(5) 0.029(5) 0.011(4) 0.024(5) 0.011(4)
C4 0.036(6) 0.030(6) 0.029(6) 0.012(4) 0.016(5) 0.014(5)
C5 0.059(8) 0.022(5) 0.038(6) 0.008(5) 0.031(6) 0.026(5)
C6 0.055(8) 0.017(5) 0.029(6) -0.002(4) 0.026(6) -0.002(5)
C7 0.033(6) 0.013(5) 0.037(6) -0.002(4) 0.022(5) -0.001(4)
C8 0.016(5) 0.056(7) 0.028(6) -0.006(5) 0.006(5) -0.005(5)
C9 0.028(6) 0.046(6) 0.020(5) 0.008(5) 0.005(5) 0.006(5)
C10 0.032(6) 0.018(5) 0.024(5) -0.003(4) 0.017(5) -0.008(4)
C11 0.049(7) 0.030(6) 0.020(5) 0.003(4) 0.019(5) -0.003(5)
C12 0.068(9) 0.024(6) 0.027(6) 0.006(4) 0.028(6) 0.005(5)
C13 0.059(8) 0.018(5) 0.041(7) 0.002(4) 0.040(6) 0.003(5)
C14 0.040(6) 0.023(5) 0.031(6) -0.003(4) 0.026(5) 0.005(4)
C15 0.059(8) 0.046(7) 0.018(6) 0.009(5) 0.013(6) 0.002(6)

loop_
_atom_type_symbol
_atom_type_description
_atom_type_scat_dispersion_real
_atom_type_scat_dispersion_imag
_atom_type_scat_source
Ni Ni 0.3393 1.1124 'International Tables Vol C Tables 4.2.6.8 and 6.1.1.4'
Cl Cl 0.1484 0.1585 'International Tables Vol C Tables 4.2.6.8 and 6.1.1.4'
O O 0.0106 0.0060 'International Tables Vol C Tables 4.2.6.8 and 6.1.1.4'
N N 0.0061 0.0033 'International Tables Vol C Tables 4.2.6.8 and 6.1.1.4'
C C 0.0033 0.0016 'International Tables Vol C Tables 4.2.6.8 and 6.1.1.4'
H H 0.0000 0.0000 'International Tables Vol C Tables 4.2.6.8 and 6.1.1.4'

loop_
_geom_angle_atom_site_label_1
_geom_angle_atom_site_label_2
_geom_angle_atom_site_label_3
_geom_angle
_geom_angle_site_symmetry_3
O2 Ni1 O1 178.2(3) .
O2 Ni1 N1 93.3(3) .
O1 Ni1 N1 87.7(3) .
O2 Ni1 N2 86.4(3) .
O1 Ni1 N2 92.1(3) .
N1 Ni1 N2 89.9(3) .
O2 Ni1 Cl1 94.15(19) .
O1 Ni1 Cl1 84.92(19) .
N1 Ni1 Cl1 172.0(2) .
N2 Ni1 Cl1 93.6(2) .
O2 Ni1 Cl1 87.39(18) 2_766
O1 Ni1 Cl1 94.1(2) 2_766
N1 Ni1 Cl1 92.2(2) 2_766
N2 Ni1 Cl1 173.5(2) 2_766
Cl1 Ni1 Cl1 85.19(8) 2_766
Ni1 Cl1 Ni1 94.81(8) 2_766
C1 O1 Ni1 127.2(6) .
C8 O2 Ni1 127.8(6) .
C3 N1 C7 116.2(8) .
C3 N1 Ni1 125.4(6) .
C7 N1 Ni1 118.3(7) .
C14 N2 C10 117.0(8) .
C14 N2 Ni1 117.7(7) .
C10 N2 Ni1 125.2(6) .
O1 C1 C2 111.0(8) .
C3 C2 C1 115.4(8) .
N1 C3 C4 122.0(9) .
N1 C3 C2 117.3(8) .
C4 C3 C2 120.6(9) .
C5 C4 C3 118.9(9) .
C6 C5 C4 120.2(9) .
C5 C6 C7 118.2(10) .
N1 C7 C6 124.5(10) .
O2 C8 C9 110.2(8) .
C10 C9 C8 114.5(9) .
N2 C10 C11 120.8(9) .
N2 C10 C9 118.1(8) .
C11 C10 C9 121.1(9) .
C12 C11 C10 121.0(10) .
C11 C12 C13 118.1(10) .
C14 C13 C12 118.4(10) .
N2 C14 C13 124.7(10) .
Cl4 C15 Cl3 111.1(6) .

loop_
_geom_bond_atom_site_label_1
_geom_bond_atom_site_label_2
_geom_bond_distance
_geom_bond_site_symmetry_2
Ni1 O2 2.069(6) .
Ni1 O1 2.070(7) .
Ni1 N1 2.073(7) .
Ni1 N2 2.078(7) .
Ni1 Cl1 2.431(2) .
Ni1 Cl1 2.439(2) 2_766
Cl1 Ni1 2.439(2) 2_766
Cl3 C15 1.769(12) .
Cl4 C15 1.768(12) .
O1 C1 1.428(11) .
O2 C8 1.441(12) .
N1 C3 1.358(12) .
N1 C7 1.367(11) .
N2 C14 1.348(12) .
N2 C10 1.351(12) .
C1 C2 1.507(13) .
C2 C3 1.504(13) .
C3 C4 1.396(13) .
C4 C5 1.384(14) .
C5 C6 1.360(15) .
C6 C7 1.368(13) .
C8 C9 1.517(14) .
C9 C10 1.491(14) .
C10 C11 1.402(13) .
C11 C12 1.374(15) .
C12 C13 1.379(16) .
C13 C14 1.377(13) .
